data_7008560
loop_
_publ_author_name
'Aaker\"oy, Christer B'
'Desper, John'
'Smith, Michelle M.'
'Urbina, Joaquin F.'

_publ_section_title
;
 [(Benzimidazol-1-yl)methyl]benzamides as bifunctional reagents for
 reliable inorganic-organic supramolecular synthesis.
;
_journal_issue 14
_journal_name_full 'Dalton transactions (Cambridge, England : 2003)'
_journal_page_first 2462
_journal_page_last 2470
_journal_paper_doi 10.1039/b504420k
_journal_year 2005
_chemical_formula_moiety
;
(C16 H15 N3 O)2 Ag (As F6) (C H4 O)
;
_chemical_formula_sum 'C33 H34 Ag As F6 N6 O3'
_chemical_formula_weight 859.45
_chemical_name_common
;bis(2-methyl-3-((benzamide-4-yl)methyl)benzimidaol-1-
yl)silver(i) (AsF6)
;
_chemical_name_systematic
;
bis{2-methyl-3-[(benzamide-4-yl)methyl]benzimidaol-1-yl}silver(I) (AsF6)
;
_space_group_IT_number 14
_symmetry_cell_setting monoclinic
_symmetry_space_group_name_Hall '-P 2ybc'
_symmetry_space_group_name_H-M 'P 1 21/c 1'
_atom_sites_solution_hydrogens geom
_atom_sites_solution_primary direct
_atom_sites_solution_secondary difmap
_audit_creation_method SHELXL-97
_cell_angle_alpha 90.00
_cell_angle_beta 96.8060(10)
_cell_angle_gamma 90.00
_cell_formula_units_Z 4
_cell_length_a 7.3084(4)
_cell_length_b 18.5828(11)
_cell_length_c 25.1620(15)
_cell_measurement_reflns_used 5510
_cell_measurement_temperature 100(2)
_cell_measurement_theta_max 29.10
_cell_measurement_theta_min 2.65
_cell_volume 3393.2(3)
_computing_cell_refinement 'Bruker XSCANS'
_computing_data_collection 'Bruker XSCANS'
_computing_data_reduction 'Bruker SHELXTL'
_computing_molecular_graphics 'Bruker SHELXTL'
_computing_publication_material 'Bruker SHELXTL'
_computing_structure_refinement 'SHELXL-97 (Sheldrick, 1997)'
_computing_structure_solution 'SHELXS-97 (Sheldrick, 1990)'
_diffrn_ambient_temperature 100(2)
_diffrn_measured_fraction_theta_full 0.995
_diffrn_measured_fraction_theta_max 0.995
_diffrn_measurement_device_type 'CCD area detector'
_diffrn_measurement_method 'phi and omega scans'
_diffrn_radiation_monochromator graphite
_diffrn_radiation_source 'fine-focus sealed tube'
_diffrn_radiation_type MoK\a
_diffrn_radiation_wavelength 0.71073
_diffrn_reflns_av_R_equivalents 0.0316
_diffrn_reflns_av_sigmaI/netI 0.0299
_diffrn_reflns_limit_h_max 10
_diffrn_reflns_limit_h_min -10
_diffrn_reflns_limit_k_max 26
_diffrn_reflns_limit_k_min -24
_diffrn_reflns_limit_l_max 34
_diffrn_reflns_limit_l_min -35
_diffrn_reflns_number 38915
_diffrn_reflns_theta_full 30.02
_diffrn_reflns_theta_max 30.02
_diffrn_reflns_theta_min 1.96
_exptl_absorpt_coefficient_mu 1.639
_exptl_absorpt_correction_T_max 1.000
_exptl_absorpt_correction_T_min 0.791
_exptl_absorpt_correction_type multi-scan
_exptl_absorpt_process_details SADABS
_exptl_crystal_colour colorless
_exptl_crystal_density_diffrn 1.682
_exptl_crystal_density_method 'not measured'
_exptl_crystal_description needle
_exptl_crystal_F_000 1728
_exptl_crystal_size_max 0.26
_exptl_crystal_size_mid 0.15
_exptl_crystal_size_min 0.10
_refine_diff_density_max 1.379
_refine_diff_density_min -0.840
_refine_diff_density_rms 0.107
_refine_ls_extinction_method none
_refine_ls_goodness_of_fit_ref 1.079
_refine_ls_hydrogen_treatment constr
_refine_ls_matrix_type full
_refine_ls_number_parameters 486
_refine_ls_number_reflns 9874
_refine_ls_number_restraints 25
_refine_ls_restrained_S_all 1.083
_refine_ls_R_factor_all 0.0472
_refine_ls_R_factor_gt 0.0382
_refine_ls_shift/su_max 0.002
_refine_ls_shift/su_mean 0.000
_refine_ls_structure_factor_coef Fsqd
_refine_ls_weighting_details 'calc w=1/[\s^2^(Fo^2^)+(0.0700P)^2^+0.5000P] where P=(Fo^2^+2Fc^2^)/3'
_refine_ls_weighting_scheme calc
_refine_ls_wR_factor_gt 0.1073
_refine_ls_wR_factor_ref 0.1133
_reflns_number_gt 8254
_reflns_number_total 9874
_reflns_threshold_expression >2sigma(I)
_cod_data_source_file b504420k.txt
_cod_data_source_block 4
_cod_depositor_comments
;
The following automatic conversions were performed:
'_symmetry_cell_setting' value 'Monoclinic' changed to 'monoclinic'
according to '/home/saulius/struct/CIF-dictionaries/cif_core.dic'
dictionary named 'cif_core.dic' version 2.4.1 from 2010-06-29.

Automatic conversion script
Id: cif_fix_enum 1527 2010-12-29 10:47:43Z saulius 
;
_cod_original_sg_symbol_H-M P2(1)/c
_cod_database_code 7008560

loop_
_symmetry_equiv_pos_as_xyz
'x, y, z'
'-x, y+1/2, -z+1/2'
'-x, -y, -z'
'x, -y-1/2, z-1/2'

loop_
_atom_site_label
_atom_site_type_symbol
_atom_site_fract_x
_atom_site_fract_y
_atom_site_fract_z
_atom_site_U_iso_or_equiv
_atom_site_adp_type
_atom_site_occupancy
_atom_site_symmetry_multiplicity
_atom_site_calc_flag
_atom_site_refinement_flags
_atom_site_disorder_assembly
_atom_site_disorder_group
C1S C 0.9224(18) 1.0023(7) 0.0616(6) 0.088(4) Uiso 0.40 1 d PD A 1
H1A H 0.9073 0.9623 0.0862 0.133 Uiso 0.40 1 calc PR A 1
H1B H 0.9679 0.9837 0.0292 0.133 Uiso 0.40 1 calc PR A 1
H1C H 0.8033 1.0260 0.0520 0.133 Uiso 0.40 1 calc PR A 1
O1S O 1.0493(11) 1.0520(4) 0.0866(3) 0.079(2) Uiso 0.40 1 d PD A 1
H1S H 1.0417 1.0525 0.1197 0.094 Uiso 0.40 1 calc PR A 1
C2S C 0.724(4) 0.9626(14) 0.0256(6) 0.070(6) Uiso 0.20 1 d PD B 2
H2A H 0.8445 0.9442 0.0407 0.106 Uiso 0.20 1 calc PR B 2
H2B H 0.6266 0.9357 0.0407 0.106 Uiso 0.20 1 calc PR B 2
H2C H 0.7143 1.0137 0.0345 0.106 Uiso 0.20 1 calc PR B 2
O2S O 0.7024(19) 0.9540(8) -0.0316(5) 0.053(3) Uiso 0.20 1 d PD B 2
H2S H 0.5931 0.9424 -0.0422 0.063 Uiso 0.20 1 calc PR B 2
C3S C 0.850(3) 0.9668(16) 0.0035(13) 0.094(8) Uiso 0.20 1 d PD C 3
H3A H 0.8759 0.9935 0.0371 0.141 Uiso 0.20 1 calc PR C 3
H3B H 0.9027 0.9927 -0.0251 0.141 Uiso 0.20 1 calc PR C 3
H3C H 0.9052 0.9188 0.0077 0.141 Uiso 0.20 1 calc PR C 3
O3S O 0.655(2) 0.9603(12) -0.0101(9) 0.091(5) Uiso 0.20 1 d PD C 3
H3S H 0.6076 0.9438 0.0163 0.109 Uiso 0.20 1 calc PR C 3
C4S C 0.815(3) 0.9670(9) 0.0301(8) 0.049(4) Uiso 0.20 1 d PD D 4
H4A H 0.8024 0.9739 -0.0088 0.073 Uiso 0.20 1 calc PR D 4
H4B H 0.7734 0.9186 0.0383 0.073 Uiso 0.20 1 calc PR D 4
H4C H 0.9450 0.9727 0.0446 0.073 Uiso 0.20 1 calc PR D 4
O4S O 0.705(2) 1.0199(7) 0.0540(7) 0.072(4) Uiso 0.20 1 d PD D 4
H4S H 0.6330 0.9990 0.0726 0.086 Uiso 0.20 1 calc PR D 4
As1 As 0.40554(7) 0.02478(3) 0.30534(2) 0.02386(10) Uani 0.929(2) 1 d PD E 1
F1A F 0.5221(3) 0.03254(14) 0.36807(8) 0.0610(7) Uani 0.929(2) 1 d PD E 1
F2A F 0.4114(3) 0.11618(9) 0.29752(8) 0.0442(5) Uani 0.929(2) 1 d PD E 1
F3A F 0.2860(3) 0.01885(11) 0.24231(9) 0.0524(6) Uani 0.929(2) 1 d PD E 1
F4A F 0.3903(3) -0.06612(11) 0.31125(14) 0.0755(8) Uani 0.929(2) 1 d PD E 1
F5A F 0.6094(2) 0.01612(11) 0.27898(9) 0.0439(5) Uani 0.929(2) 1 d PD E 1
F6A F 0.2010(3) 0.03415(11) 0.33222(8) 0.0403(5) Uiso 0.929(2) 1 d PD E 1
As2 As 0.4092(11) 0.0124(4) 0.3126(3) 0.02386(10) Uani 0.071(2) 1 d PD E 2
F1B F 0.478(3) 0.0859(8) 0.3499(7) 0.0610(7) Uani 0.071(2) 1 d PD E 2
F2B F 0.376(3) 0.0676(9) 0.2564(6) 0.0442(5) Uani 0.071(2) 1 d PD E 2
F3B F 0.340(3) -0.0578(9) 0.2699(8) 0.0524(6) Uani 0.071(2) 1 d PD E 2
F4B F 0.436(3) -0.0447(10) 0.3645(7) 0.0755(8) Uani 0.071(2) 1 d PD E 2
F5B F 0.6323(16) -0.0008(12) 0.3004(9) 0.0439(5) Uani 0.071(2) 1 d PD E 2
F6B F 0.1800(16) 0.0268(11) 0.3171(9) 0.0403(5) Uiso 0.071(2) 1 d PD E 2
Ag1 Ag 0.18216(2) 0.520462(9) 0.045831(7) 0.01990(6) Uani 1 1 d . . .
N11 N 0.1568(2) 0.74102(10) 0.08499(7) 0.0188(3) Uani 1 1 d . . .
C12 C 0.1566(3) 0.66910(12) 0.09422(8) 0.0183(4) Uani 1 1 d . . .
N13 N 0.1926(2) 0.63175(11) 0.05136(7) 0.0189(4) Uani 1 1 d . . .
C14 C 0.2188(3) 0.68257(12) 0.01210(9) 0.0191(4) Uani 1 1 d . . .
C15 C 0.2640(3) 0.67386(14) -0.03971(9) 0.0244(5) Uani 1 1 d . . .
H15 H 0.2834 0.6275 -0.0540 0.029 Uiso 1 1 calc R . .
C16 C 0.2793(3) 0.73571(14) -0.06957(9) 0.0274(5) Uani 1 1 d . . .
H16 H 0.3109 0.7316 -0.1050 0.033 Uiso 1 1 calc R . .
C17 C 0.2494(3) 0.80397(14) -0.04901(10) 0.0278(5) Uani 1 1 d . . .
H17 H 0.2575 0.8449 -0.0712 0.033 Uiso 1 1 calc R . .
C18 C 0.2083(3) 0.81352(13) 0.00281(9) 0.0237(4) Uani 1 1 d . . .
H18 H 0.1903 0.8600 0.0171 0.028 Uiso 1 1 calc R . .
C19 C 0.1949(3) 0.75160(12) 0.03274(9) 0.0192(4) Uani 1 1 d . . .
C20 C 0.1180(3) 0.63679(12) 0.14552(9) 0.0232(4) Uani 1 1 d . . .
H20A H 0.1254 0.5843 0.1432 0.035 Uiso 1 1 calc R . .
H20B H -0.0059 0.6507 0.1529 0.035 Uiso 1 1 calc R . .
H20C H 0.2089 0.6540 0.1745 0.035 Uiso 1 1 calc R . .
C21 C 0.6614(3) 0.89997(11) 0.17262(8) 0.0195(4) Uani 1 1 d . . .
C22 C 0.5139(3) 0.93950(12) 0.14781(11) 0.0300(5) Uani 1 1 d . . .
H22 H 0.5291 0.9894 0.1412 0.036 Uiso 1 1 calc R . .
C23 C 0.3446(3) 0.90709(13) 0.13250(11) 0.0297(5) Uani 1 1 d . . .
H23 H 0.2452 0.9351 0.1159 0.036 Uiso 1 1 calc R . .
C24 C 0.3193(3) 0.83455(12) 0.14120(9) 0.0198(4) Uani 1 1 d . . .
C25 C 0.4665(3) 0.79448(12) 0.16638(8) 0.0199(4) Uani 1 1 d . . .
H25 H 0.4507 0.7446 0.1729 0.024 Uiso 1 1 calc R . .
C26 C 0.6356(3) 0.82676(12) 0.18199(8) 0.0196(4) Uani 1 1 d . . .
H26 H 0.7344 0.7989 0.1992 0.024 Uiso 1 1 calc R . .
C27 C 0.8395(3) 0.93834(11) 0.18762(9) 0.0203(4) Uani 1 1 d . . .
N27 N 0.9729(3) 0.90478(10) 0.21889(8) 0.0239(4) Uani 1 1 d . . .
H27A H 1.0792 0.9263 0.2278 0.029 Uiso 1 1 calc R . .
H27B H 0.9545 0.8610 0.2306 0.029 Uiso 1 1 calc R . .
O27 O 0.8627(2) 1.00021(9) 0.17066(8) 0.0273(4) Uani 1 1 d . . .
C28 C 0.1368(3) 0.79827(12) 0.12364(9) 0.0220(4) Uani 1 1 d . . .
H28A H 0.0871 0.7778 0.1553 0.026 Uiso 1 1 calc R . .
H28B H 0.0479 0.8345 0.1073 0.026 Uiso 1 1 calc R . .
N31 N 0.1811(2) 0.29979(10) 0.08570(7) 0.0187(3) Uani 1 1 d . . .
C32 C 0.1462(3) 0.37040(12) 0.09220(9) 0.0204(4) Uani 1 1 d . . .
N33 N 0.1782(2) 0.40919(11) 0.04942(7) 0.0191(4) Uani 1 1 d . . .
C34 C 0.2356(3) 0.35977(11) 0.01280(9) 0.0185(4) Uani 1 1 d . . .
C35 C 0.2835(3) 0.37089(13) -0.03874(9) 0.0222(4) Uani 1 1 d . . .
H35 H 0.2844 0.4177 -0.0539 0.027 Uiso 1 1 calc R . .
C36 C 0.3297(3) 0.31058(13) -0.06663(9) 0.0248(5) Uani 1 1 d . . .
H36 H 0.3614 0.3160 -0.1019 0.030 Uiso 1 1 calc R . .
C37 C 0.3306(3) 0.24192(14) -0.04397(9) 0.0253(5) Uani 1 1 d . . .
H37 H 0.3630 0.2018 -0.0644 0.030 Uiso 1 1 calc R . .
C38 C 0.2854(3) 0.23045(12) 0.00763(9) 0.0226(4) Uani 1 1 d . . .
H38 H 0.2870 0.1838 0.0231 0.027 Uiso 1 1 calc R . .
C39 C 0.2378(3) 0.29126(12) 0.03507(9) 0.0194(4) Uani 1 1 d . . .
C40 C 0.0761(3) 0.40209(13) 0.14021(9) 0.0263(5) Uani 1 1 d . . .
H40A H 0.0626 0.4543 0.1355 0.039 Uiso 1 1 calc R . .
H40B H 0.1634 0.3920 0.1720 0.039 Uiso 1 1 calc R . .
H40C H -0.0438 0.3809 0.1447 0.039 Uiso 1 1 calc R . .
C41 C 0.7175(3) 0.20374(11) 0.20622(8) 0.0164(4) Uani 1 1 d . . .
C42 C 0.6331(3) 0.27079(11) 0.20898(8) 0.0195(4) Uani 1 1 d . . .
H42 H 0.6975 0.3090 0.2281 0.023 Uiso 1 1 calc R . .
C43 C 0.4564(3) 0.28211(12) 0.18409(9) 0.0218(4) Uani 1 1 d . . .
H43 H 0.4006 0.3280 0.1865 0.026 Uiso 1 1 calc R . .
C44 C 0.3596(3) 0.22730(12) 0.15570(8) 0.0194(4) Uani 1 1 d . . .
C45 C 0.4402(3) 0.15972(12) 0.15524(9) 0.0239(4) Uani 1 1 d . . .
H45 H 0.3733 0.1211 0.1375 0.029 Uiso 1 1 calc R . .
C46 C 0.6178(3) 0.14778(12) 0.18037(9) 0.0225(4) Uani 1 1 d . . .
H46 H 0.6708 0.1011 0.1798 0.027 Uiso 1 1 calc R . .
C47 C 0.9156(3) 0.19779(11) 0.22950(8) 0.0180(4) Uani 1 1 d . . .
N47 N 1.0021(3) 0.13523(10) 0.22481(8) 0.0222(4) Uani 1 1 d . . .
H47A H 1.1192 0.1308 0.2374 0.027 Uiso 1 1 calc R . .
H47B H 0.9422 0.0984 0.2091 0.027 Uiso 1 1 calc R . .
O47 O 0.9969(2) 0.25063(9) 0.25149(6) 0.0236(3) Uani 1 1 d . . .
C48 C 0.1725(3) 0.24217(12) 0.12515(9) 0.0225(4) Uani 1 1 d . . .
H48A H 0.1254 0.1977 0.1066 0.027 Uiso 1 1 calc R . .
H48B H 0.0854 0.2561 0.1506 0.027 Uiso 1 1 calc R . .

loop_
_atom_site_aniso_label
_atom_site_aniso_U_11
_atom_site_aniso_U_22
_atom_site_aniso_U_33
_atom_site_aniso_U_23
_atom_site_aniso_U_13
_atom_site_aniso_U_12
As1 0.01744(12) 0.0171(2) 0.0359(2) -0.00203(14) -0.00148(13) 0.00088(13)
F1A 0.0406(11) 0.108(2) 0.0315(11) 0.0074(11) -0.0089(8) 0.0109(11)
F2A 0.0539(11) 0.0212(8) 0.0596(12) -0.0011(8) 0.0152(9) -0.0065(7)
F3A 0.0325(9) 0.0725(16) 0.0481(12) -0.0274(10) -0.0126(8) 0.0079(9)
F4A 0.0720(16) 0.0190(10) 0.136(3) 0.0059(12) 0.0158(16) 0.0084(9)
F5A 0.0237(8) 0.0634(14) 0.0446(12) -0.0150(9) 0.0045(8) 0.0052(7)
As2 0.01744(12) 0.0171(2) 0.0359(2) -0.00203(14) -0.00148(13) 0.00088(13)
F1B 0.0406(11) 0.108(2) 0.0315(11) 0.0074(11) -0.0089(8) 0.0109(11)
F2B 0.0539(11) 0.0212(8) 0.0596(12) -0.0011(8) 0.0152(9) -0.0065(7)
F3B 0.0325(9) 0.0725(16) 0.0481(12) -0.0274(10) -0.0126(8) 0.0079(9)
F4B 0.0720(16) 0.0190(10) 0.136(3) 0.0059(12) 0.0158(16) 0.0084(9)
F5B 0.0237(8) 0.0634(14) 0.0446(12) -0.0150(9) 0.0045(8) 0.0052(7)
Ag1 0.01943(9) 0.01849(10) 0.02104(10) -0.00163(6) -0.00060(6) 0.00060(5)
N11 0.0172(8) 0.0202(9) 0.0188(8) 0.0002(7) 0.0013(6) -0.0004(6)
C12 0.0151(8) 0.0214(10) 0.0179(9) -0.0003(8) -0.0002(7) -0.0009(7)
N13 0.0162(8) 0.0218(9) 0.0180(9) -0.0006(7) -0.0004(6) 0.0003(6)
C14 0.0119(8) 0.0250(11) 0.0198(10) 0.0004(8) -0.0010(7) -0.0018(7)
C15 0.0154(9) 0.0347(13) 0.0225(11) -0.0030(9) -0.0007(8) 0.0005(8)
C16 0.0168(9) 0.0464(15) 0.0186(10) 0.0040(10) 0.0006(8) -0.0026(9)
C17 0.0190(10) 0.0365(13) 0.0273(12) 0.0116(10) -0.0005(8) -0.0041(9)
C18 0.0179(9) 0.0253(11) 0.0271(11) 0.0060(9) -0.0004(8) -0.0010(8)
C19 0.0134(8) 0.0253(11) 0.0183(9) 0.0017(8) -0.0014(7) -0.0005(7)
C20 0.0266(11) 0.0227(11) 0.0206(10) 0.0002(8) 0.0043(8) -0.0004(8)
C21 0.0216(9) 0.0164(10) 0.0199(10) -0.0047(8) 0.0003(8) 0.0005(7)
C22 0.0300(11) 0.0144(10) 0.0428(14) 0.0007(9) -0.0072(10) 0.0010(8)
C23 0.0248(10) 0.0180(11) 0.0432(14) -0.0005(10) -0.0082(10) 0.0053(8)
C24 0.0190(9) 0.0187(10) 0.0215(10) -0.0046(8) 0.0013(8) 0.0011(7)
C25 0.0213(10) 0.0175(10) 0.0210(10) 0.0002(8) 0.0026(8) 0.0004(8)
C26 0.0204(9) 0.0197(10) 0.0186(9) -0.0003(8) 0.0015(7) 0.0025(8)
C27 0.0233(10) 0.0173(10) 0.0203(10) -0.0039(8) 0.0031(8) 0.0005(8)
N27 0.0233(9) 0.0195(9) 0.0277(10) -0.0001(7) -0.0023(7) -0.0027(7)
O27 0.0261(8) 0.0168(7) 0.0379(10) 0.0008(7) -0.0009(7) -0.0020(6)
C28 0.0188(9) 0.0192(10) 0.0279(11) -0.0031(8) 0.0026(8) 0.0027(8)
N31 0.0165(8) 0.0201(9) 0.0188(8) 0.0006(7) -0.0008(6) 0.0006(6)
C32 0.0160(9) 0.0236(11) 0.0204(10) -0.0024(8) -0.0028(7) -0.0008(7)
N33 0.0179(8) 0.0211(9) 0.0180(9) -0.0015(7) 0.0002(7) -0.0001(6)
C34 0.0126(8) 0.0212(10) 0.0206(10) -0.0008(8) -0.0026(7) 0.0009(7)
C35 0.0186(9) 0.0251(11) 0.0221(11) 0.0013(8) -0.0004(8) 0.0009(8)
C36 0.0188(9) 0.0345(13) 0.0207(10) -0.0020(9) 0.0011(8) 0.0020(9)
C37 0.0172(9) 0.0301(12) 0.0278(12) -0.0076(9) -0.0010(8) 0.0045(8)
C38 0.0166(9) 0.0221(11) 0.0281(11) -0.0023(9) -0.0014(8) 0.0031(8)
C39 0.0130(8) 0.0238(11) 0.0206(10) -0.0021(8) -0.0015(7) 0.0002(7)
C40 0.0293(11) 0.0258(12) 0.0237(11) -0.0037(9) 0.0025(9) 0.0033(9)
C41 0.0183(9) 0.0161(9) 0.0144(9) 0.0026(7) 0.0005(7) -0.0003(7)
C42 0.0235(10) 0.0169(10) 0.0174(9) -0.0012(7) -0.0009(8) 0.0002(8)
C43 0.0210(10) 0.0204(10) 0.0235(10) -0.0003(8) 0.0009(8) 0.0030(8)
C44 0.0180(9) 0.0232(10) 0.0171(9) 0.0034(8) 0.0023(7) -0.0015(8)
C45 0.0225(10) 0.0178(10) 0.0295(12) -0.0002(8) -0.0044(9) -0.0044(8)
C46 0.0221(10) 0.0159(10) 0.0284(11) 0.0018(8) -0.0013(8) -0.0009(8)
C47 0.0202(9) 0.0180(10) 0.0153(9) 0.0025(7) -0.0002(7) -0.0004(7)
N47 0.0218(9) 0.0176(9) 0.0255(9) -0.0006(7) -0.0040(7) 0.0021(7)
O47 0.0217(7) 0.0193(7) 0.0281(8) -0.0032(6) -0.0040(6) -0.0023(6)
C48 0.0178(9) 0.0236(11) 0.0255(11) 0.0067(9) -0.0001(8) -0.0016(8)

loop_
_atom_type_symbol
_atom_type_description
_atom_type_scat_dispersion_real
_atom_type_scat_dispersion_imag
_atom_type_scat_source
C C 0.0033 0.0016 'International Tables Vol C Tables 4.2.6.8 and 6.1.1.4'
H H 0.0000 0.0000 'International Tables Vol C Tables 4.2.6.8 and 6.1.1.4'
N N 0.0061 0.0033 'International Tables Vol C Tables 4.2.6.8 and 6.1.1.4'
O O 0.0106 0.0060 'International Tables Vol C Tables 4.2.6.8 and 6.1.1.4'
F F 0.0171 0.0103 'International Tables Vol C Tables 4.2.6.8 and 6.1.1.4'
As As 0.0499 2.0058 'International Tables Vol C Tables 4.2.6.8 and 6.1.1.4'
Ag Ag -0.8971 1.1015 'International Tables Vol C Tables 4.2.6.8 and 6.1.1.4'

loop_
_geom_angle_atom_site_label_1
_geom_angle_atom_site_label_2
_geom_angle_atom_site_label_3
_geom_angle
_geom_angle_site_symmetry_1
_geom_angle_site_symmetry_3
_geom_angle_publ_flag
O1S C1S H1A 109.5 . . ?
O1S C1S H1B 109.5 . . ?
H1A C1S H1B 109.5 . . ?
O1S C1S H1C 109.5 . . ?
H1A C1S H1C 109.5 . . ?
H1B C1S H1C 109.5 . . ?
O2S C2S H2A 109.5 . . ?
O2S C2S H2B 109.5 . . ?
H2A C2S H2B 109.5 . . ?
O2S C2S H2C 109.5 . . ?
H2A C2S H2C 109.5 . . ?
H2B C2S H2C 109.5 . . ?
C2S O2S H2S 109.5 . . ?
O3S C3S H3A 109.5 . . ?
O3S C3S H3B 109.5 . . ?
H3A C3S H3B 109.5 . . ?
O3S C3S H3C 109.5 . . ?
H3A C3S H3C 109.5 . . ?
H3B C3S H3C 109.5 . . ?
O4S C4S H4A 109.5 . . ?
O4S C4S H4B 109.5 . . ?
H4A C4S H4B 109.5 . . ?
O4S C4S H4C 109.5 . . ?
H4A C4S H4C 109.5 . . ?
H4B C4S H4C 109.5 . . ?
F4A As1 F5A 90.54(11) . . ?
F4A As1 F1A 91.92(14) . . ?
F5A As1 F1A 90.25(11) . . ?
F4A As1 F2A 177.36(13) . . ?
F5A As1 F2A 90.81(10) . . ?
F1A As1 F2A 90.34(11) . . ?
F4A As1 F3A 89.18(14) . . ?
F5A As1 F3A 90.40(10) . . ?
F1A As1 F3A 178.71(12) . . ?
F2A As1 F3A 88.54(10) . . ?
F4A As1 F6A 89.85(11) . . ?
F5A As1 F6A 179.49(10) . . ?
F1A As1 F6A 89.41(11) . . ?
F2A As1 F6A 88.81(9) . . ?
F3A As1 F6A 89.94(10) . . ?
F4B As2 F1B 94.5(8) . . ?
F4B As2 F5B 91.2(8) . . ?
F1B As2 F5B 89.3(8) . . ?
F4B As2 F6B 94.2(8) . . ?
F1B As2 F6B 93.8(8) . . ?
F5B As2 F6B 173.5(9) . . ?
F4B As2 F3B 90.3(8) . . ?
F1B As2 F3B 175.1(9) . . ?
F5B As2 F3B 89.7(8) . . ?
F6B As2 F3B 86.7(8) . . ?
F4B As2 F2B 176.7(9) . . ?
F1B As2 F2B 88.8(7) . . ?
F5B As2 F2B 89.0(8) . . ?
F6B As2 F2B 85.4(7) . . ?
F3B As2 F2B 86.4(7) . . ?
N33 Ag1 N13 173.67(7) . . ?
C12 N11 C19 107.80(18) . . ?
C12 N11 C28 126.99(19) . . ?
C19 N11 C28 125.02(18) . . ?
N13 C12 N11 111.71(19) . . ?
N13 C12 C20 124.7(2) . . ?
N11 C12 C20 123.56(19) . . ?
C12 N13 C14 106.06(19) . . ?
C12 N13 Ag1 124.33(15) . . ?
C14 N13 Ag1 129.35(15) . . ?
C15 C14 N13 130.7(2) . . ?
C15 C14 C19 120.5(2) . . ?
N13 C14 C19 108.85(19) . . ?
C16 C15 C14 117.1(2) . . ?
C16 C15 H15 121.5 . . ?
C14 C15 H15 121.5 . . ?
C15 C16 C17 121.8(2) . . ?
C15 C16 H16 119.1 . . ?
C17 C16 H16 119.1 . . ?
C18 C17 C16 121.8(2) . . ?
C18 C17 H17 119.1 . . ?
C16 C17 H17 119.1 . . ?
C17 C18 C19 116.3(2) . . ?
C17 C18 H18 121.9 . . ?
C19 C18 H18 121.9 . . ?
C18 C19 N11 131.8(2) . . ?
C18 C19 C14 122.6(2) . . ?
N11 C19 C14 105.58(18) . . ?
C12 C20 H20A 109.5 . . ?
C12 C20 H20B 109.5 . . ?
H20A C20 H20B 109.5 . . ?
C12 C20 H20C 109.5 . . ?
H20A C20 H20C 109.5 . . ?
H20B C20 H20C 109.5 . . ?
C22 C21 C26 118.5(2) . . ?
C22 C21 C27 117.89(19) . . ?
C26 C21 C27 123.60(19) . . ?
C23 C22 C21 120.9(2) . . ?
C23 C22 H22 119.6 . . ?
C21 C22 H22 119.6 . . ?
C24 C23 C22 120.7(2) . . ?
C24 C23 H23 119.6 . . ?
C22 C23 H23 119.6 . . ?
C23 C24 C25 118.8(2) . . ?
C23 C24 C28 121.24(19) . . ?
C25 C24 C28 119.99(19) . . ?
C26 C25 C24 120.7(2) . . ?
C26 C25 H25 119.7 . . ?
C24 C25 H25 119.7 . . ?
C25 C26 C21 120.43(19) . . ?
C25 C26 H26 119.8 . . ?
C21 C26 H26 119.8 . . ?
O27 C27 N27 121.0(2) . . ?
O27 C27 C21 120.29(19) . . ?
N27 C27 C21 118.71(19) . . ?
C27 N27 H27A 120.0 . . ?
C27 N27 H27B 120.0 . . ?
H27A N27 H27B 120.0 . . ?
N11 C28 C24 111.40(17) . . ?
N11 C28 H28A 109.3 . . ?
C24 C28 H28A 109.3 . . ?
N11 C28 H28B 109.3 . . ?
C24 C28 H28B 109.3 . . ?
H28A C28 H28B 108.0 . . ?
C32 N31 C39 107.57(18) . . ?
C32 N31 C48 127.14(19) . . ?
C39 N31 C48 125.20(19) . . ?
N33 C32 N31 111.9(2) . . ?
N33 C32 C40 123.3(2) . . ?
N31 C32 C40 124.8(2) . . ?
C32 N33 C34 105.69(19) . . ?
C32 N33 Ag1 125.27(15) . . ?
C34 N33 Ag1 128.30(15) . . ?
C39 C34 C35 121.1(2) . . ?
C39 C34 N33 109.00(19) . . ?
C35 C34 N33 129.9(2) . . ?
C36 C35 C34 116.9(2) . . ?
C36 C35 H35 121.5 . . ?
C34 C35 H35 121.5 . . ?
C35 C36 C37 121.5(2) . . ?
C35 C36 H36 119.3 . . ?
C37 C36 H36 119.3 . . ?
C38 C37 C36 122.0(2) . . ?
C38 C37 H37 119.0 . . ?
C36 C37 H37 119.0 . . ?
C39 C38 C37 116.1(2) . . ?
C39 C38 H38 122.0 . . ?
C37 C38 H38 122.0 . . ?
C38 C39 C34 122.4(2) . . ?
C38 C39 N31 131.7(2) . . ?
C34 C39 N31 105.88(18) . . ?
C32 C40 H40A 109.5 . . ?
C32 C40 H40B 109.5 . . ?
H40A C40 H40B 109.5 . . ?
C32 C40 H40C 109.5 . . ?
H40A C40 H40C 109.5 . . ?
H40B C40 H40C 109.5 . . ?
C46 C41 C42 118.79(18) . . ?
C46 C41 C47 123.86(19) . . ?
C42 C41 C47 117.28(18) . . ?
C43 C42 C41 120.53(19) . . ?
C43 C42 H42 119.7 . . ?
C41 C42 H42 119.7 . . ?
C42 C43 C44 120.9(2) . . ?
C42 C43 H43 119.6 . . ?
C44 C43 H43 119.6 . . ?
C45 C44 C43 118.46(19) . . ?
C45 C44 C48 121.36(19) . . ?
C43 C44 C48 120.16(19) . . ?
C44 C45 C46 121.0(2) . . ?
C44 C45 H45 119.5 . . ?
C46 C45 H45 119.5 . . ?
C41 C46 C45 120.2(2) . . ?
C41 C46 H46 119.9 . . ?
C45 C46 H46 119.9 . . ?
O47 C47 N47 121.36(19) . . ?
O47 C47 C41 120.25(19) . . ?
N47 C47 C41 118.37(18) . . ?
C47 N47 H47A 120.0 . . ?
C47 N47 H47B 120.0 . . ?
H47A N47 H47B 120.0 . . ?
N31 C48 C44 111.66(17) . . ?
N31 C48 H48A 109.3 . . ?
C44 C48 H48A 109.3 . . ?
N31 C48 H48B 109.3 . . ?
C44 C48 H48B 109.3 . . ?
H48A C48 H48B 108.0 . . ?

loop_
_geom_bond_atom_site_label_1
_geom_bond_atom_site_label_2
_geom_bond_distance
_geom_bond_site_symmetry_2
_geom_bond_publ_flag
C1S O1S 1.405(9) . ?
C1S H1A 0.9800 . ?
C1S H1B 0.9800 . ?
C1S H1C 0.9800 . ?
O1S H1S 0.8400 . ?
C2S O2S 1.438(10) . ?
C2S H2A 0.9800 . ?
C2S H2B 0.9800 . ?
C2S H2C 0.9800 . ?
O2S H2S 0.8400 . ?
C3S O3S 1.433(10) . ?
C3S H3A 0.9800 . ?
C3S H3B 0.9800 . ?
C3S H3C 0.9800 . ?
O3S H3S 0.8400 . ?
C4S O4S 1.447(10) . ?
C4S H4A 0.9800 . ?
C4S H4B 0.9800 . ?
C4S H4C 0.9800 . ?
O4S H4S 0.8400 . ?
As1 F4A 1.700(2) . ?
As1 F5A 1.7086(18) . ?
As1 F1A 1.709(2) . ?
As1 F2A 1.7109(18) . ?
As1 F3A 1.721(2) . ?
As1 F6A 1.7211(19) . ?
As2 F4B 1.675(9) . ?
As2 F1B 1.700(9) . ?
As2 F5B 1.713(8) . ?
As2 F6B 1.713(8) . ?
As2 F3B 1.726(8) . ?
As2 F2B 1.740(8) . ?
Ag1 N33 2.070(2) . ?
Ag1 N13 2.073(2) . ?
N11 C12 1.356(3) . ?
N11 C19 1.390(3) . ?
N11 C28 1.460(3) . ?
C12 N13 1.334(3) . ?
C12 C20 1.481(3) . ?
N13 C14 1.396(3) . ?
C14 C15 1.392(3) . ?
C14 C19 1.403(3) . ?
C15 C16 1.385(3) . ?
C15 H15 0.9500 . ?
C16 C17 1.397(4) . ?
C16 H16 0.9500 . ?
C17 C18 1.384(3) . ?
C17 H17 0.9500 . ?
C18 C19 1.385(3) . ?
C18 H18 0.9500 . ?
C20 H20A 0.9800 . ?
C20 H20B 0.9800 . ?
C20 H20C 0.9800 . ?
C21 C22 1.390(3) . ?
C21 C26 1.397(3) . ?
C21 C27 1.493(3) . ?
C22 C23 1.389(3) . ?
C22 H22 0.9500 . ?
C23 C24 1.382(3) . ?
C23 H23 0.9500 . ?
C24 C25 1.397(3) . ?
C24 C28 1.513(3) . ?
C25 C26 1.388(3) . ?
C25 H25 0.9500 . ?
C26 H26 0.9500 . ?
C27 O27 1.245(3) . ?
C27 N27 1.333(3) . ?
N27 H27A 0.8800 . ?
N27 H27B 0.8800 . ?
C28 H28A 0.9900 . ?
C28 H28B 0.9900 . ?
N31 C32 1.350(3) . ?
N31 C39 1.394(3) . ?
N31 C48 1.466(3) . ?
C32 N33 1.339(3) . ?
C32 C40 1.488(3) . ?
N33 C34 1.400(3) . ?
C34 C39 1.390(3) . ?
C34 C35 1.398(3) . ?
C35 C36 1.385(3) . ?
C35 H35 0.9500 . ?
C36 C37 1.397(4) . ?
C36 H36 0.9500 . ?
C37 C38 1.394(3) . ?
C37 H37 0.9500 . ?
C38 C39 1.390(3) . ?
C38 H38 0.9500 . ?
C40 H40A 0.9800 . ?
C40 H40B 0.9800 . ?
C40 H40C 0.9800 . ?
C41 C46 1.387(3) . ?
C41 C42 1.396(3) . ?
C41 C47 1.500(3) . ?
C42 C43 1.383(3) . ?
C42 H42 0.9500 . ?
C43 C44 1.389(3) . ?
C43 H43 0.9500 . ?
C44 C45 1.388(3) . ?
C44 C48 1.512(3) . ?
C45 C46 1.392(3) . ?
C45 H45 0.9500 . ?
C46 H46 0.9500 . ?
C47 O47 1.243(3) . ?
C47 N47 1.335(3) . ?
N47 H47A 0.8800 . ?
N47 H47B 0.8800 . ?
C48 H48A 0.9900 . ?
C48 H48B 0.9900 . ?

loop_
_geom_hbond_atom_site_label_D
_geom_hbond_atom_site_label_H
_geom_hbond_atom_site_label_A
_geom_hbond_distance_DH
_geom_hbond_distance_HA
_geom_hbond_distance_DA
_geom_hbond_angle_DHA
_geom_hbond_site_symmetry_A
N27 H27B O47 0.88 2.12 2.962(3) 159.4 2_755
N47 H47B O27 0.88 2.11 2.977(3) 166.2 1_545
N27 H27A F3A 0.88 2.29 3.124(3) 158.3 1_665
N47 H47A F2B 0.88 2.22 3.027(18) 152.7 1_655
O1S H1S O27 0.84 2.17 2.818(8) 134.1 .

loop_
_geom_torsion_atom_site_label_1
_geom_torsion_atom_site_label_2
_geom_torsion_atom_site_label_3
_geom_torsion_atom_site_label_4
_geom_torsion
_geom_torsion_site_symmetry_1
_geom_torsion_site_symmetry_2
_geom_torsion_site_symmetry_3
_geom_torsion_site_symmetry_4
_geom_torsion_publ_flag
C19 N11 C12 N13 0.1(2) . . . . ?
C28 N11 C12 N13 -175.03(18) . . . . ?
C19 N11 C12 C20 -178.94(18) . . . . ?
C28 N11 C12 C20 5.9(3) . . . . ?
N11 C12 N13 C14 0.4(2) . . . . ?
C20 C12 N13 C14 179.45(19) . . . . ?
N11 C12 N13 Ag1 -174.19(13) . . . . ?
C20 C12 N13 Ag1 4.9(3) . . . . ?
C12 N13 C14 C15 178.3(2) . . . . ?
Ag1 N13 C14 C15 -7.5(3) . . . . ?
C12 N13 C14 C19 -0.8(2) . . . . ?
Ag1 N13 C14 C19 173.45(13) . . . . ?
N13 C14 C15 C16 179.6(2) . . . . ?
C19 C14 C15 C16 -1.5(3) . . . . ?
C14 C15 C16 C17 -0.5(3) . . . . ?
C15 C16 C17 C18 2.0(3) . . . . ?
C16 C17 C18 C19 -1.3(3) . . . . ?
C17 C18 C19 N11 179.9(2) . . . . ?
C17 C18 C19 C14 -0.8(3) . . . . ?
C12 N11 C19 C18 178.8(2) . . . . ?
C28 N11 C19 C18 -5.9(3) . . . . ?
C12 N11 C19 C14 -0.6(2) . . . . ?
C28 N11 C19 C14 174.70(18) . . . . ?
C15 C14 C19 C18 2.2(3) . . . . ?
N13 C14 C19 C18 -178.61(18) . . . . ?
C15 C14 C19 N11 -178.31(18) . . . . ?
N13 C14 C19 N11 0.8(2) . . . . ?
C26 C21 C22 C23 -0.2(4) . . . . ?
C27 C21 C22 C23 179.6(2) . . . . ?
C21 C22 C23 C24 -0.5(4) . . . . ?
C22 C23 C24 C25 0.9(4) . . . . ?
C22 C23 C24 C28 -178.7(2) . . . . ?
C23 C24 C25 C26 -0.5(3) . . . . ?
C28 C24 C25 C26 179.0(2) . . . . ?
C24 C25 C26 C21 -0.2(3) . . . . ?
C22 C21 C26 C25 0.5(3) . . . . ?
C27 C21 C26 C25 -179.3(2) . . . . ?
C22 C21 C27 O27 -11.4(3) . . . . ?
C26 C21 C27 O27 168.4(2) . . . . ?
C22 C21 C27 N27 169.3(2) . . . . ?
C26 C21 C27 N27 -10.9(3) . . . . ?
C12 N11 C28 C24 104.7(2) . . . . ?
C19 N11 C28 C24 -69.7(3) . . . . ?
C23 C24 C28 N11 119.4(2) . . . . ?
C25 C24 C28 N11 -60.2(3) . . . . ?
C39 N31 C32 N33 -0.7(2) . . . . ?
C48 N31 C32 N33 175.99(18) . . . . ?
C39 N31 C32 C40 177.81(19) . . . . ?
C48 N31 C32 C40 -5.5(3) . . . . ?
N31 C32 N33 C34 0.7(2) . . . . ?
C40 C32 N33 C34 -177.88(19) . . . . ?
N31 C32 N33 Ag1 -170.16(13) . . . . ?
C40 C32 N33 Ag1 11.3(3) . . . . ?
C32 N33 C34 C39 -0.4(2) . . . . ?
Ag1 N33 C34 C39 170.08(13) . . . . ?
C32 N33 C34 C35 178.8(2) . . . . ?
Ag1 N33 C34 C35 -10.8(3) . . . . ?
C39 C34 C35 C36 1.1(3) . . . . ?
N33 C34 C35 C36 -177.9(2) . . . . ?
C34 C35 C36 C37 -0.8(3) . . . . ?
C35 C36 C37 C38 0.0(3) . . . . ?
C36 C37 C38 C39 0.5(3) . . . . ?
C37 C38 C39 C34 -0.2(3) . . . . ?
C37 C38 C39 N31 178.0(2) . . . . ?
C35 C34 C39 C38 -0.6(3) . . . . ?
N33 C34 C39 C38 178.59(18) . . . . ?
C35 C34 C39 N31 -179.26(18) . . . . ?
N33 C34 C39 N31 0.0(2) . . . . ?
C32 N31 C39 C38 -178.0(2) . . . . ?
C48 N31 C39 C38 5.2(3) . . . . ?
C32 N31 C39 C34 0.4(2) . . . . ?
C48 N31 C39 C34 -176.34(18) . . . . ?
C46 C41 C42 C43 -3.2(3) . . . . ?
C47 C41 C42 C43 174.05(19) . . . . ?
C41 C42 C43 C44 -0.3(3) . . . . ?
C42 C43 C44 C45 3.4(3) . . . . ?
C42 C43 C44 C48 -175.2(2) . . . . ?
C43 C44 C45 C46 -3.2(3) . . . . ?
C48 C44 C45 C46 175.5(2) . . . . ?
C42 C41 C46 C45 3.4(3) . . . . ?
C47 C41 C46 C45 -173.6(2) . . . . ?
C44 C45 C46 C41 -0.3(4) . . . . ?
C46 C41 C47 O47 179.0(2) . . . . ?
C42 C41 C47 O47 2.0(3) . . . . ?
C46 C41 C47 N47 0.6(3) . . . . ?
C42 C41 C47 N47 -176.50(19) . . . . ?
C32 N31 C48 C44 -95.1(2) . . . . ?
C39 N31 C48 C44 81.1(2) . . . . ?
C45 C44 C48 N31 -121.2(2) . . . . ?
C43 C44 C48 N31 57.4(3) . . . . ?
